data_7131813
loop_
_publ_author_name
'Sharma, Ruchi'
'Jain, Swati'
'Sihag, Naveen'
'Yadav, M. Ramu'

_publ_section_title
;
 Ligand-free Pd-catalyzed double Heck reaction of
 <i>N</i>-(<i>o</i>-bromoaryl)acrylamides with
 &#x3b1;-F/CF<sub>3</sub>-acrylates.
;
_journal_name_full 'Chemical communications (Cambridge, England)'
_journal_paper_doi 10.1039/d3cc01740k
_journal_year 2023
_chemical_formula_moiety 'C15 H15 Br F N O3'
_chemical_formula_sum 'C15 H15 Br F N O3'
_chemical_formula_weight 356.18
_space_group_crystal_system monoclinic
_space_group_IT_number 14
_space_group_name_Hall '-P 2ybc'
_space_group_name_H-M_alt 'P 1 21/c 1'
_symmetry_Int_Tables_number 14
_atom_sites_solution_primary iterative
_audit_creation_date 2023-03-04
_audit_creation_method
;
Olex2 1.5
(compiled 2023.02.24 svn.rf166f9f3 for OlexSys, GUI svn.r6725)
;
_audit_update_record
;
2023-03-19 deposited with the CCDC.	2023-06-13 downloaded from the CCDC.
;
_cell_angle_alpha 90
_cell_angle_beta 93.053(10)
_cell_angle_gamma 90
_cell_formula_units_Z 4
_cell_length_a 16.012(5)
_cell_length_b 11.607(4)
_cell_length_c 8.318(2)
_cell_measurement_reflns_used 8983
_cell_measurement_temperature 298(2)
_cell_measurement_theta_max 22.194
_cell_measurement_theta_min 2.168
_cell_volume 1543.7(8)
_computing_cell_refinement 'SAINT V8.40B (?, 2016)'
_computing_data_reduction 'SAINT V8.40B (?, 2016)'
_computing_molecular_graphics 'Olex2 1.5 (Dolomanov et al., 2009)'
_computing_publication_material 'Olex2 1.5 (Dolomanov et al., 2009)'
_computing_structure_refinement 'olex2.refine 1.5 (Bourhis et al., 2015)'
_computing_structure_solution 'olex2.solve 1.5 (Bourhis et al., 2015)'
_diffrn_ambient_temperature 298.00
_diffrn_measured_fraction_theta_full 0.9996
_diffrn_measured_fraction_theta_max 0.9961
_diffrn_measurement_device_type 'Bruker APEX-II CCD'
_diffrn_measurement_method '\f and \w scans'
_diffrn_radiation_type 'Mo K\a'
_diffrn_radiation_wavelength 0.71073
_diffrn_reflns_av_R_equivalents 0.0693
_diffrn_reflns_av_unetI/netI 0.0315
_diffrn_reflns_Laue_measured_fraction_full 0.9996
_diffrn_reflns_Laue_measured_fraction_max 0.9961
_diffrn_reflns_limit_h_max 19
_diffrn_reflns_limit_h_min -19
_diffrn_reflns_limit_k_max 14
_diffrn_reflns_limit_k_min -14
_diffrn_reflns_limit_l_max 10
_diffrn_reflns_limit_l_min -10
_diffrn_reflns_number 43441
_diffrn_reflns_point_group_measured_fraction_full 0.9996
_diffrn_reflns_point_group_measured_fraction_max 0.9961
_diffrn_reflns_theta_full 25.2417
_diffrn_reflns_theta_max 25.43
_diffrn_reflns_theta_min 2.17
_diffrn_source_current 1.4
_diffrn_source_power 0.07
_diffrn_source_voltage 50.0
_exptl_absorpt_coefficient_mu 2.682
_exptl_absorpt_correction_T_max 0.554
_exptl_absorpt_correction_T_min 0.326
_exptl_absorpt_correction_type multi-scan
_exptl_absorpt_process_details
;
SADABS-2016/2 (Bruker,2016/2) was used for absorption correction.
wR2(int) was 0.0863 before and 0.0620 after correction.
The Ratio of minimum to maximum transmission is 0.8395.
The \l/2 correction factor is Not present.
;
_exptl_crystal_colour colorless
_exptl_crystal_density_diffrn 1.533
_exptl_crystal_description block
_exptl_crystal_F_000 720.0
_exptl_crystal_size_max 0.54
_exptl_crystal_size_mid 0.36
_exptl_crystal_size_min 0.22
_refine_diff_density_max 0.7450
_refine_diff_density_min -0.8509
_refine_diff_density_rms 0.0713
_refine_ls_d_res_high 0.8277
_refine_ls_d_res_low 9.3928
_refine_ls_goodness_of_fit_ref 1.0660
_refine_ls_hydrogen_treatment constr
_refine_ls_matrix_type full
_refine_ls_number_constraints 23
_refine_ls_number_parameters 193
_refine_ls_number_reflns 2836
_refine_ls_number_restraints 0
_refine_ls_restrained_S_all 1.0660
_refine_ls_R_factor_all 0.0489
_refine_ls_R_factor_gt 0.0369
_refine_ls_shift/su_max -0.0006
_refine_ls_shift/su_mean 0.0001
_refine_ls_structure_factor_coef Fsqd
_refine_ls_weighting_details 'w=1/[\s^2^(Fo^2^)+(0.0477P)^2^+1.0438P] where P=(Fo^2^+2Fc^2^)/3'
_refine_ls_weighting_scheme calc
_refine_ls_wR_factor_gt 0.0953
_refine_ls_wR_factor_ref 0.1056
_reflns_Friedel_coverage 0.0
_reflns_limit_h_max 19
_reflns_limit_h_min -19
_reflns_limit_k_max 13
_reflns_limit_k_min 0
_reflns_limit_l_max 10
_reflns_limit_l_min 0
_reflns_number_gt 2320
_reflns_number_total 2848
_reflns_threshold_expression I>=2u(I)
_cod_data_source_file d3cc01740k2.cif
_cod_data_source_block HK25223_0ma_a
_cod_original_sg_symbol_H-M 'P 21/c'
_cod_database_code 7131813
_olex2_refinement_description
;
1. Fixed Uiso
 At 1.2 times of:
  All C(H) groups, All C(H,H) groups
 At 1.5 times of:
  All C(H,H,H) groups
2.a Secondary CH2 refined with riding coordinates:
 C10(H10a,H10b)
2.b Aromatic/amide H refined with riding coordinates:
 C2(H2), C4(H4), C5(H5), C11(H11)
2.c Idealised Me refined as rotating group:
 C9(H9a,H9b,H9c), C14(H14a,H14b,H14c), C15(H15a,H15b,H15c)
;
_olex2_submission_special_instructions 'No special instructions were received'

loop_
_space_group_symop_id
_space_group_symop_operation_xyz
1 x,y,z
2 -x,y+1/2,-z+1/2
3 -x,-y,-z
4 x,-y-1/2,z-1/2

loop_
_atom_site_label
_atom_site_type_symbol
_atom_site_fract_x
_atom_site_fract_y
_atom_site_fract_z
_atom_site_U_iso_or_equiv
_atom_site_adp_type
_atom_site_occupancy
_atom_site_refinement_flags_posn
Br1 Br 0.11048(2) 0.78846(3) 1.00026(5) 0.07357(17) Uani 1.000000 .
F1 F 0.11041(15) 0.3580(3) 0.6675(3) 0.1054(9) Uani 1.000000 .
O1 O 0.46254(16) 0.39614(19) 0.7356(3) 0.0705(7) Uani 1.000000 .
O2 O 0.19406(16) 0.4204(2) 0.2980(3) 0.0698(6) Uani 1.000000 .
O3 O 0.06347(16) 0.4074(2) 0.3784(3) 0.0801(7) Uani 1.000000 .
N1 N 0.41800(15) 0.58362(19) 0.7335(3) 0.0461(5) Uani 1.000000 .
C1 C 0.29842(17) 0.5707(2) 0.8712(3) 0.0428(6) Uani 1.000000 .
C2 C 0.22709(18) 0.6117(2) 0.9356(3) 0.0474(6) Uani 1.000000 .
H2 H 0.19160(18) 0.5631(2) 0.9888(3) 0.0568(8) Uiso 1.000000 R
C3 C 0.2097(2) 0.7285(3) 0.9186(4) 0.0516(7) Uani 1.000000 .
C4 C 0.2623(2) 0.8021(2) 0.8421(4) 0.0554(8) Uani 1.000000 .
H4 H 0.2495(2) 0.8801(2) 0.8349(4) 0.0665(9) Uiso 1.000000 R
C5 C 0.3339(2) 0.7609(2) 0.7761(4) 0.0520(7) Uani 1.000000 .
H5 H 0.3695(2) 0.8096(2) 0.7235(4) 0.0623(8) Uiso 1.000000 R
C6 C 0.35037(17) 0.6447(2) 0.7913(3) 0.0426(6) Uani 1.000000 .
C7 C 0.41314(19) 0.4702(2) 0.7724(3) 0.0492(7) Uani 1.000000 .
C8 C 0.33688(18) 0.4521(2) 0.8730(3) 0.0475(6) Uani 1.000000 .
C9 C 0.4814(2) 0.6330(3) 0.6353(4) 0.0583(8) Uani 1.000000 .
H9a H 0.5249(8) 0.5775(8) 0.622(3) 0.0875(12) Uiso 1.000000 GR
H9b H 0.4564(4) 0.654(2) 0.5318(11) 0.0875(12) Uiso 1.000000 GR
H9c H 0.5046(11) 0.7004(13) 0.6874(15) 0.0875(12) Uiso 1.000000 GR
C10 C 0.2797(2) 0.3579(2) 0.7967(4) 0.0583(8) Uani 1.000000 .
H10a H 0.3098(2) 0.2853(2) 0.8002(4) 0.0700(9) Uiso 1.000000 R
H10b H 0.2314(2) 0.3491(2) 0.8613(4) 0.0700(9) Uiso 1.000000 R
C11 C 0.2502(2) 0.3814(2) 0.6275(4) 0.0563(8) Uani 1.000000 .
H11 H 0.2909(2) 0.3985(2) 0.5555(4) 0.0676(9) Uiso 1.000000 R
C12 C 0.1733(2) 0.3806(3) 0.5701(4) 0.0591(8) Uani 1.000000 .
C13 C 0.1460(2) 0.4042(3) 0.4007(4) 0.0601(8) Uani 1.000000 .
C14 C 0.0320(3) 0.4384(5) 0.2183(6) 0.1011(14) Uani 1.000000 .
H14a H -0.0279(3) 0.443(3) 0.2157(13) 0.152(2) Uiso 1.000000 GR
H14b H 0.054(2) 0.5118(16) 0.1896(19) 0.152(2) Uiso 1.000000 GR
H14c H 0.049(2) 0.3811(18) 0.1431(9) 0.152(2) Uiso 1.000000 GR
C15 C 0.3673(2) 0.4156(3) 1.0427(4) 0.0610(8) Uani 1.000000 .
H15a H 0.3970(14) 0.3440(11) 1.0376(5) 0.0915(12) Uiso 1.000000 GR
H15b H 0.4038(13) 0.4737(11) 1.0891(12) 0.0915(12) Uiso 1.000000 GR
H15c H 0.3201(2) 0.406(2) 1.1081(9) 0.0915(12) Uiso 1.000000 GR

loop_
_atom_site_aniso_label
_atom_site_aniso_U_11
_atom_site_aniso_U_22
_atom_site_aniso_U_33
_atom_site_aniso_U_12
_atom_site_aniso_U_13
_atom_site_aniso_U_23
Br1 0.0701(3) 0.0736(3) 0.0773(3) 0.02417(18) 0.00632(17) -0.01427(18)
F1 0.0725(14) 0.151(3) 0.0951(17) -0.0128(15) 0.0269(12) 0.0293(16)
O1 0.0816(16) 0.0449(12) 0.0881(17) 0.0188(11) 0.0324(13) 0.0075(11)
O2 0.0743(15) 0.0648(15) 0.0716(15) -0.0104(12) 0.0162(12) -0.0044(12)
O3 0.0633(15) 0.0872(19) 0.0898(19) -0.0148(13) 0.0049(13) 0.0067(14)
N1 0.0538(13) 0.0353(12) 0.0499(13) -0.0003(10) 0.0082(10) 0.0022(10)
C1 0.0532(15) 0.0326(13) 0.0425(14) 0.0016(11) 0.0014(12) -0.0014(11)
C2 0.0531(16) 0.0437(15) 0.0455(15) -0.0023(12) 0.0043(12) -0.0038(12)
C3 0.0583(17) 0.0479(17) 0.0477(16) 0.0124(13) -0.0048(13) -0.0105(13)
C4 0.074(2) 0.0352(15) 0.0565(18) 0.0120(14) -0.0043(15) -0.0015(12)
C5 0.0659(19) 0.0358(14) 0.0538(17) 0.0011(13) -0.0003(14) 0.0046(12)
C6 0.0526(15) 0.0338(13) 0.0411(14) 0.0014(11) 0.0001(11) -0.0001(11)
C7 0.0610(17) 0.0388(15) 0.0482(16) 0.0033(13) 0.0084(13) 0.0025(12)
C8 0.0588(17) 0.0317(13) 0.0527(16) 0.0027(12) 0.0106(13) 0.0032(11)
C9 0.067(2) 0.0534(18) 0.0562(18) -0.0062(15) 0.0145(15) 0.0058(14)
C10 0.075(2) 0.0357(15) 0.066(2) -0.0062(14) 0.0166(16) -0.0010(13)
C11 0.069(2) 0.0357(15) 0.065(2) -0.0086(14) 0.0170(16) -0.0094(13)
C12 0.064(2) 0.0428(16) 0.072(2) -0.0091(14) 0.0197(16) -0.0028(14)
C13 0.064(2) 0.0395(16) 0.078(2) -0.0102(14) 0.0133(17) -0.0085(15)
C14 0.083(3) 0.115(4) 0.104(3) -0.013(3) -0.013(2) 0.009(3)
C15 0.075(2) 0.0517(18) 0.0572(18) 0.0115(16) 0.0109(15) 0.0110(14)

loop_
_atom_type_symbol
_atom_type_scat_dispersion_real
_atom_type_scat_dispersion_imag
_atom_type_scat_Cromer_Mann_a1
_atom_type_scat_Cromer_Mann_a2
_atom_type_scat_Cromer_Mann_a3
_atom_type_scat_Cromer_Mann_a4
_atom_type_scat_Cromer_Mann_b1
_atom_type_scat_Cromer_Mann_b2
_atom_type_scat_Cromer_Mann_b3
_atom_type_scat_Cromer_Mann_b4
_atom_type_scat_Cromer_Mann_c
_atom_type_scat_source
_atom_type_scat_dispersion_source
Br -0.28346 2.55990 17.17890 5.23580 5.63770 3.98510 2.17230 16.57960 0.26090 41.43280 2.95570 'International Tables Volume C Table 6.1.1.4 (pp. 500-502)' 'Henke, Gullikson and Davis, At. Data and Nucl. Data Tables, 1993, 54, 2'
C 0.00347 0.00161 2.31000 1.02000 1.58860 0.86500 20.84390 10.20750 0.56870 51.65120 0.21560 'International Tables Volume C Table 6.1.1.4 (pp. 500-502)' 'Henke, Gullikson and Davis, At. Data and Nucl. Data Tables, 1993, 54, 2'
F 0.01794 0.01033 3.53920 2.64120 1.51700 1.02430 10.28250 4.29440 0.26150 26.14760 0.27760 'International Tables Volume C Table 6.1.1.4 (pp. 500-502)' 'Henke, Gullikson and Davis, At. Data and Nucl. Data Tables, 1993, 54, 2'
H 0.00000 0.00000 0.49300 0.32291 0.14019 0.04081 10.51090 26.12570 3.14236 57.79970 0.00304 'International Tables Volume C Table 6.1.1.4 (pp. 500-502)' 'Henke, Gullikson and Davis, At. Data and Nucl. Data Tables, 1993, 54, 2'
N 0.00653 0.00323 12.21260 3.13220 2.01250 1.16630 0.00570 9.89330 28.99750 0.58260 -11.52900 'International Tables Volume C Table 6.1.1.4 (pp. 500-502)' 'Henke, Gullikson and Davis, At. Data and Nucl. Data Tables, 1993, 54, 2'
O 0.01158 0.00611 3.04850 2.28680 1.54630 0.86700 13.27710 5.70110 0.32390 32.90890 0.25080 'International Tables Volume C Table 6.1.1.4 (pp. 500-502)' 'Henke, Gullikson and Davis, At. Data and Nucl. Data Tables, 1993, 54, 2'

loop_
_geom_angle_atom_site_label_1
_geom_angle_atom_site_label_2
_geom_angle_atom_site_label_3
_geom_angle
_geom_angle_site_symmetry_1
_geom_angle_site_symmetry_3
_geom_angle_publ_flag
C14 O3 C13 115.6(3) . . ?
C7 N1 C6 110.7(2) . . ?
C9 N1 C6 124.7(2) . . ?
C9 N1 C7 124.5(2) . . ?
C6 C1 C2 120.3(2) . . ?
C8 C1 C2 131.4(3) . . ?
C8 C1 C6 108.3(2) . . ?
H2 C2 C1 121.13(16) . . ?
C3 C2 C1 117.7(3) . . ?
C3 C2 H2 121.13(19) . . ?
C2 C3 Br1 119.3(2) . . ?
C4 C3 Br1 118.9(2) . . ?
C4 C3 C2 121.8(3) . . ?
H4 C4 C3 119.71(17) . . ?
C5 C4 C3 120.6(3) . . ?
C5 C4 H4 119.71(18) . . ?
H5 C5 C4 121.28(18) . . ?
C6 C5 C4 117.4(3) . . ?
C6 C5 H5 121.28(18) . . ?
C1 C6 N1 110.2(2) . . ?
C5 C6 N1 127.7(3) . . ?
C5 C6 C1 122.1(3) . . ?
N1 C7 O1 125.3(3) . . ?
C8 C7 O1 126.0(3) . . ?
C8 C7 N1 108.7(2) . . ?
C7 C8 C1 101.9(2) . . ?
C10 C8 C1 114.2(2) . . ?
C10 C8 C7 110.2(2) . . ?
C15 C8 C1 111.9(2) . . ?
C15 C8 C7 108.6(2) . . ?
C15 C8 C10 109.7(2) . . ?
H9a C9 N1 109.5 . . ?
H9b C9 N1 109.5 . . ?
H9b C9 H9a 109.5 . . ?
H9c C9 N1 109.5 . . ?
H9c C9 H9a 109.5 . . ?
H9c C9 H9b 109.5 . . ?
H10a C10 C8 108.68(16) . . ?
H10b C10 C8 108.68(16) . . ?
H10b C10 H10a 107.6 . . ?
C11 C10 C8 114.3(2) . . ?
C11 C10 H10a 108.68(16) . . ?
C11 C10 H10b 108.68(18) . . ?
H11 C11 C10 116.74(18) . . ?
C12 C11 C10 126.5(3) . . ?
C12 C11 H11 116.7(2) . . ?
C11 C12 F1 120.3(3) . . ?
C13 C12 F1 114.6(3) . . ?
C13 C12 C11 125.1(3) . . ?
O3 C13 O2 124.8(4) . . ?
C12 C13 O2 122.8(3) . . ?
C12 C13 O3 112.3(3) . . ?
H14a C14 O3 109.5 . . ?
H14b C14 O3 109.5 . . ?
H14b C14 H14a 109.5 . . ?
H14c C14 O3 109.5 . . ?
H14c C14 H14a 109.5 . . ?
H14c C14 H14b 109.5 . . ?
H15a C15 C8 109.5 . . ?
H15b C15 C8 109.5 . . ?
H15b C15 H15a 109.5 . . ?
H15c C15 C8 109.5 . . ?
H15c C15 H15a 109.5 . . ?
H15c C15 H15b 109.5 . . ?

loop_
_geom_bond_atom_site_label_1
_geom_bond_atom_site_label_2
_geom_bond_distance
_geom_bond_site_symmetry_2
_geom_bond_publ_flag
Br1 C3 1.893(3) . ?
F1 C12 1.351(4) . ?
O1 C7 1.218(4) . ?
O2 C13 1.195(4) . ?
O3 C13 1.325(4) . ?
O3 C14 1.444(5) . ?
N1 C6 1.401(4) . ?
N1 C7 1.359(4) . ?
N1 C9 1.454(4) . ?
C1 C2 1.373(4) . ?
C1 C6 1.389(4) . ?
C1 C8 1.507(4) . ?
C2 H2 0.9300 . ?
C2 C3 1.389(4) . ?
C3 C4 1.378(5) . ?
C4 H4 0.9300 . ?
C4 C5 1.383(5) . ?
C5 H5 0.9300 . ?
C5 C6 1.379(4) . ?
C7 C8 1.531(4) . ?
C8 C10 1.541(4) . ?
C8 C15 1.529(4) . ?
C9 H9a 0.9600 . ?
C9 H9b 0.9600 . ?
C9 H9c 0.9600 . ?
C10 H10a 0.9700 . ?
C10 H10b 0.9700 . ?
C10 C11 1.486(5) . ?
C11 H11 0.9300 . ?
C11 C12 1.297(5) . ?
C12 C13 1.479(5) . ?
C14 H14a 0.9600 . ?
C14 H14b 0.9600 . ?
C14 H14c 0.9600 . ?
C15 H15a 0.9600 . ?
C15 H15b 0.9600 . ?
C15 H15c 0.9600 . ?

loop_
_geom_torsion_atom_site_label_1
_geom_torsion_atom_site_label_2
_geom_torsion_atom_site_label_3
_geom_torsion_atom_site_label_4
_geom_torsion
_geom_torsion_site_symmetry_1
_geom_torsion_site_symmetry_2
_geom_torsion_site_symmetry_3
_geom_torsion_site_symmetry_4
_geom_torsion_publ_flag
Br1 C3 C2 C1 178.3(2) . . . . ?
Br1 C3 C4 C5 -177.8(2) . . . . ?
F1 C12 C11 C10 0.8(4) . . . . ?
F1 C12 C13 O2 -176.4(3) . . . . ?
F1 C12 C13 O3 4.8(3) . . . . ?
O1 C7 N1 C6 178.7(3) . . . . ?
O1 C7 N1 C9 2.9(4) . . . . ?
O1 C7 C8 C1 -177.3(4) . . . . ?
O1 C7 C8 C10 -55.7(4) . . . . ?
O1 C7 C8 C15 64.5(4) . . . . ?
O2 C13 O3 C14 -3.1(4) . . . . ?
O2 C13 C12 C11 4.2(4) . . . . ?
O3 C13 C12 C11 -174.5(3) . . . . ?
N1 C6 C1 C2 -178.9(2) . . . . ?
N1 C6 C1 C8 2.8(3) . . . . ?
N1 C6 C5 C4 179.4(3) . . . . ?
N1 C7 C8 C1 4.1(3) . . . . ?
N1 C7 C8 C10 125.7(2) . . . . ?
N1 C7 C8 C15 -114.1(3) . . . . ?
C1 C2 C3 C4 -0.9(3) . . . . ?
C1 C6 C5 C4 -0.8(3) . . . . ?
C1 C8 C10 C11 56.8(3) . . . . ?
C2 C3 C4 C5 1.4(3) . . . . ?
C3 C4 C5 C6 -0.5(3) . . . . ?
C7 C8 C10 C11 -57.3(3) . . . . ?
C8 C10 C11 C12 -127.3(3) . . . . ?
C10 C11 C12 C13 -179.9(3) . . . . ?
